data_7006142
loop_
_publ_author_name
'Orain, Pierre-Yves'
'Capon, Jean-Fran\,cois'
'Kervarec, Nelly'
'Gloaguen, Fr\'ed\'eric'
'P\'etillon, Fran\,cois'
'Pichon, Roger'
'Schollhammer, Philippe'
'Talarmin, Jean'

_publ_section_title
;
 Use of 1,10-phenanthroline in diiron dithiolate derivatives related to
 the [Fe-Fe] hydrogenase active site.
;
_journal_issue 34
_journal_name_full 'Dalton transactions (Cambridge, England : 2003)'
_journal_page_first 3754
_journal_page_last 3756
_journal_paper_doi 10.1039/b709287c
_journal_year 2007
_chemical_formula_sum 'C19 H14 Fe2 N2 O4 S2'
_chemical_formula_weight 510.14
_chemical_name_common pdt-phen
_chemical_name_systematic
;
pdt-phen
;
_space_group_IT_number 14
_symmetry_cell_setting monoclinic
_symmetry_space_group_name_Hall '-P 2ybc'
_symmetry_space_group_name_H-M 'P 1 21/c 1'
_atom_sites_solution_hydrogens difmap
_atom_sites_solution_primary direct
_atom_sites_solution_secondary difmap
_audit_creation_date 2007-05-02T16:07:10-00:00
_audit_creation_method 'WinGX routine CIF_UPDATE'
_cell_angle_alpha 90
_cell_angle_beta 102.196(7)
_cell_angle_gamma 90
_cell_formula_units_Z 4
_cell_length_a 13.8778(10)
_cell_length_b 7.5150(6)
_cell_length_c 18.8451(13)
_cell_measurement_reflns_used 9548
_cell_measurement_temperature 170(2)
_cell_measurement_theta_max 32.9753
_cell_measurement_theta_min 2.9157
_cell_volume 1921.0(3)
_computing_cell_refinement
;
CrysAlis RED, Oxford Diffraction Ltd.,
Version 1.171.31.5 (release 28-08-2006 CrysAlis171 .NET)
(compiled Aug 28 2006,13:05:05)
;
_computing_data_collection
;
CrysAlis CCD, Oxford Diffraction Ltd.,
Version 1.171.31.5 (release 28-08-2006 CrysAlis171 .NET)
(compiled Aug 28 2006,13:05:05)
;
_computing_data_reduction
;
CrysAlis RED, Oxford Diffraction Ltd.,
Version 1.171.31.5 (release 28-08-2006 CrysAlis171 .NET)
(compiled Aug 28 2006,13:05:05)
;
_computing_molecular_graphics 'ORTEP3 for Windows (Farrugia, 1997)'
_computing_structure_refinement 'SHELXL-97 (Sheldrick, 1997)'
_computing_structure_solution 'SHELXS-97 (Sheldrick, 1997)'
_diffrn_ambient_temperature 170(2)
_diffrn_detector 'Sapphire 2 (CCD)'
_diffrn_measured_fraction_theta_full 0.93
_diffrn_measured_fraction_theta_max 0.93
_diffrn_measurement_device_type 'X-CALIBUR-2 CCD 4-circle diffractometer'
_diffrn_measurement_method
;
omega-scans with kappa -79 deg (chi -58.3 deg), phi 0, 90, 180, 270 deg
;
_diffrn_orient_matrix_UB_11 0.0283258937
_diffrn_orient_matrix_UB_12 -0.0570070313
_diffrn_orient_matrix_UB_13 0.0263518364
_diffrn_orient_matrix_UB_21 -0.032518922
_diffrn_orient_matrix_UB_22 0.0167362882
_diffrn_orient_matrix_UB_23 0.023628804
_diffrn_orient_matrix_UB_31 -0.0295374239
_diffrn_orient_matrix_UB_32 -0.0731369049
_diffrn_orient_matrix_UB_33 -0.0151546347
_diffrn_radiation_monochromator graphite
_diffrn_radiation_type MoK\a
_diffrn_radiation_wavelength 0.71073
_diffrn_reflns_av_R_equivalents 0.0312
_diffrn_reflns_av_unetI/netI 0.0614
_diffrn_reflns_limit_h_max 19
_diffrn_reflns_limit_h_min -21
_diffrn_reflns_limit_k_max 11
_diffrn_reflns_limit_k_min -11
_diffrn_reflns_limit_l_max 27
_diffrn_reflns_limit_l_min -28
_diffrn_reflns_number 21452
_diffrn_reflns_theta_full 33.08
_diffrn_reflns_theta_max 33.08
_diffrn_reflns_theta_min 2.92
_diffrn_standards_interval_count 50
_exptl_absorpt_coefficient_mu 1.757
_exptl_absorpt_correction_T_max 1
_exptl_absorpt_correction_T_min 0.62103
_exptl_absorpt_correction_type multi-scan
_exptl_absorpt_process_details
;
CrysAlis RED, Oxford Diffraction Ltd.,
Version 1.171.31.5 (release 28-08-2006 CrysAlis171 .NET)
(compiled Aug 28 2006,13:05:05)
Empirical absorption correction using spherical harmonics,
implemented in SCALE3 ABSPACK scaling algorithm.
;
_exptl_crystal_colour 'dark blue'
_exptl_crystal_density_diffrn 1.764
_exptl_crystal_density_method 'not measured'
_exptl_crystal_description 'rectangular plate'
_exptl_crystal_F_000 1032
_exptl_crystal_size_max 0.70
_exptl_crystal_size_mid 0.30
_exptl_crystal_size_min 0.10
_refine_diff_density_max 0.461
_refine_diff_density_min -0.387
_refine_diff_density_rms 0.098
_refine_ls_extinction_method none
_refine_ls_goodness_of_fit_ref 1.016
_refine_ls_hydrogen_treatment refall
_refine_ls_matrix_type full
_refine_ls_number_parameters 318
_refine_ls_number_reflns 6785
_refine_ls_number_restraints 0
_refine_ls_restrained_S_all 1.016
_refine_ls_R_factor_all 0.0657
_refine_ls_R_factor_gt 0.0306
_refine_ls_shift/su_max 0.092
_refine_ls_shift/su_mean 0.017
_refine_ls_structure_factor_coef Fsqd
_refine_ls_weighting_details 'calc w=1/[\s^2^(Fo^2^)+(0.0370P)^2^+0.0000P] where P=(Fo^2^+2Fc^2^)/3'
_refine_ls_weighting_scheme calc
_refine_ls_wR_factor_gt 0.0648
_refine_ls_wR_factor_ref 0.0771
_reflns_number_gt 4277
_reflns_number_total 6785
_reflns_threshold_expression >2sigma(I)
_cod_data_source_file b709287c.txt
_cod_data_source_block pdtphen
_cod_original_cell_volume 1921.0(2)
_cod_original_sg_symbol_H-M P21/c
_cod_database_code 7006142

loop_
_symmetry_equiv_pos_as_xyz
'x, y, z'
'-x, y+1/2, -z+1/2'
'-x, -y, -z'
'x, -y-1/2, z-1/2'

loop_
_atom_site_label
_atom_site_type_symbol
_atom_site_fract_x
_atom_site_fract_y
_atom_site_fract_z
_atom_site_U_iso_or_equiv
_atom_site_adp_type
_atom_site_occupancy
_atom_site_symmetry_multiplicity
_atom_site_calc_flag
_atom_site_refinement_flags
_atom_site_disorder_assembly
_atom_site_disorder_group
C1 C 0.22396(13) 0.2796(2) 0.19903(10) 0.0221(4) Uani 1 1 d . . .
C2 C 0.08570(14) 0.9369(3) 0.09651(10) 0.0262(4) Uani 1 1 d . . .
C3 C 0.17637(14) 0.7320(3) 0.00564(11) 0.0266(4) Uani 1 1 d . . .
C4 C 0.28774(14) 0.8827(2) 0.10974(10) 0.0239(4) Uani 1 1 d . . .
C5 C 0.00479(15) 0.5134(3) 0.15668(12) 0.0301(4) Uani 1 1 d . . .
C6 C 0.02566(16) 0.6497(3) 0.21633(12) 0.0332(5) Uani 1 1 d . . .
C7 C 0.12849(16) 0.6407(3) 0.26266(11) 0.0346(5) Uani 1 1 d . . .
C8 C 0.19078(16) 0.2525(3) -0.00094(11) 0.0280(4) Uani 1 1 d . . .
C9 C 0.21573(19) 0.1679(3) -0.06071(12) 0.0383(5) Uani 1 1 d . . .
C10 C 0.3123(2) 0.1587(3) -0.06628(12) 0.0420(6) Uani 1 1 d . . .
C11 C 0.38560(17) 0.2346(3) -0.01180(12) 0.0344(5) Uani 1 1 d . . .
C12 C 0.4892(2) 0.2302(3) -0.01001(16) 0.0458(7) Uani 1 1 d . . .
C13 C 0.55520(19) 0.3019(3) 0.04458(16) 0.0456(7) Uani 1 1 d . . .
C14 C 0.52535(15) 0.3905(3) 0.10403(13) 0.0349(5) Uani 1 1 d . . .
C15 C 0.58914(16) 0.4728(3) 0.16212(14) 0.0414(6) Uani 1 1 d . . .
C16 C 0.55088(16) 0.5542(3) 0.21501(13) 0.0405(6) Uani 1 1 d . . .
C17 C 0.44955(15) 0.5507(3) 0.21185(12) 0.0322(5) Uani 1 1 d . . .
C18 C 0.42352(14) 0.3960(3) 0.10363(11) 0.0265(4) Uani 1 1 d . . .
C19 C 0.35414(14) 0.3185(2) 0.04585(11) 0.0260(4) Uani 1 1 d . . .
N1 N 0.25771(11) 0.3287(2) 0.05201(8) 0.0228(3) Uani 1 1 d . . .
N2 N 0.38557(11) 0.4734(2) 0.15723(9) 0.0244(3) Uani 1 1 d . . .
O1 O 0.20778(11) 0.1774(2) 0.24058(8) 0.0362(3) Uani 1 1 d . . .
O2 O 0.02793(11) 1.0468(2) 0.09247(9) 0.0417(4) Uani 1 1 d . . .
O3 O 0.18146(12) 0.7097(2) -0.05401(8) 0.0411(4) Uani 1 1 d . . .
O4 O 0.36250(10) 0.95318(19) 0.11707(8) 0.0348(3) Uani 1 1 d . . .
S1 S 0.08419(3) 0.51264(6) 0.09132(2) 0.02083(10) Uani 1 1 d . . .
S2 S 0.22931(3) 0.67580(6) 0.21553(2) 0.02344(11) Uani 1 1 d . . .
Fe1 Fe 0.239295(18) 0.45426(3) 0.140946(13) 0.01847(7) Uani 1 1 d . . .
Fe2 Fe 0.175626(19) 0.76261(3) 0.098399(14) 0.02001(7) Uani 1 1 d . . .
H1 H 0.4271(18) 0.603(3) 0.2482(12) 0.048(7) Uiso 1 1 d . . .
H2 H 0.5922(17) 0.616(3) 0.2567(12) 0.040(6) Uiso 1 1 d . . .
H3 H 0.6583(19) 0.463(3) 0.1629(13) 0.054(7) Uiso 1 1 d . . .
H4 H 0.6209(18) 0.297(3) 0.0451(12) 0.040(6) Uiso 1 1 d . . .
H5 H 0.5053(18) 0.181(3) -0.0487(14) 0.052(8) Uiso 1 1 d . . .
H6 H 0.3273(16) 0.101(3) -0.1046(11) 0.037(6) Uiso 1 1 d . . .
H7 H 0.1645(14) 0.113(3) -0.0954(10) 0.018(5) Uiso 1 1 d . . .
H8 H 0.1172(16) 0.257(2) 0.0036(11) 0.027(5) Uiso 1 1 d . . .
H9 H 0.1379(19) 0.510(4) 0.2874(14) 0.062(8) Uiso 1 1 d . . .
H10 H 0.1355(17) 0.735(3) 0.2980(12) 0.034(6) Uiso 1 1 d . . .
H11 H -0.0236(16) 0.628(3) 0.2469(12) 0.042(6) Uiso 1 1 d . . .
H12 H 0.0130(14) 0.766(3) 0.1934(11) 0.022(5) Uiso 1 1 d . . .
H13 H 0.0122(14) 0.393(3) 0.1755(10) 0.026(5) Uiso 1 1 d . . .
H14 H -0.0636(19) 0.525(3) 0.1259(13) 0.049(7) Uiso 1 1 d . . .

loop_
_atom_site_aniso_label
_atom_site_aniso_U_11
_atom_site_aniso_U_22
_atom_site_aniso_U_33
_atom_site_aniso_U_23
_atom_site_aniso_U_13
_atom_site_aniso_U_12
C1 0.0144(8) 0.0261(10) 0.0258(9) -0.0014(8) 0.0044(7) 0.0036(7)
C2 0.0245(10) 0.0263(10) 0.0270(10) 0.0015(8) 0.0038(8) -0.0048(8)
C3 0.0261(10) 0.0250(10) 0.0283(10) 0.0024(8) 0.0046(8) -0.0042(8)
C4 0.0281(10) 0.0218(10) 0.0233(9) 0.0009(8) 0.0089(8) 0.0009(8)
C5 0.0210(10) 0.0348(12) 0.0361(11) 0.0033(9) 0.0096(9) -0.0013(9)
C6 0.0296(11) 0.0407(13) 0.0344(11) 0.0022(10) 0.0185(9) 0.0014(9)
C7 0.0367(12) 0.0485(15) 0.0212(10) -0.0027(10) 0.0119(9) 0.0064(10)
C8 0.0360(12) 0.0230(10) 0.0259(10) -0.0017(8) 0.0081(8) -0.0025(8)
C9 0.0537(15) 0.0333(12) 0.0297(11) -0.0076(9) 0.0132(11) -0.0027(11)
C10 0.0696(18) 0.0322(12) 0.0333(12) -0.0015(10) 0.0310(12) 0.0083(11)
C11 0.0486(14) 0.0216(10) 0.0406(12) 0.0078(9) 0.0266(11) 0.0079(9)
C12 0.0585(17) 0.0318(13) 0.0607(17) 0.0130(12) 0.0436(15) 0.0150(12)
C13 0.0311(13) 0.0436(14) 0.0715(18) 0.0209(13) 0.0323(13) 0.0143(11)
C14 0.0259(11) 0.0290(11) 0.0544(13) 0.0205(10) 0.0190(10) 0.0081(9)
C15 0.0188(11) 0.0452(14) 0.0594(16) 0.0248(12) 0.0063(10) 0.0048(10)
C16 0.0233(11) 0.0456(14) 0.0475(14) 0.0168(11) -0.0039(10) -0.0056(10)
C17 0.0211(10) 0.0371(12) 0.0347(11) 0.0067(10) -0.0021(9) -0.0020(9)
C18 0.0238(10) 0.0217(10) 0.0371(11) 0.0103(8) 0.0134(8) 0.0049(8)
C19 0.0304(11) 0.0201(10) 0.0324(10) 0.0090(8) 0.0176(9) 0.0058(8)
N1 0.0264(8) 0.0207(8) 0.0240(8) 0.0020(6) 0.0111(7) 0.0017(6)
N2 0.0195(8) 0.0249(8) 0.0289(8) 0.0074(7) 0.0056(6) 0.0006(6)
O1 0.0319(8) 0.0383(9) 0.0404(8) 0.0161(7) 0.0119(7) 0.0017(7)
O2 0.0353(9) 0.0348(9) 0.0559(10) 0.0081(7) 0.0118(7) 0.0124(7)
O3 0.0506(10) 0.0495(10) 0.0243(8) -0.0032(7) 0.0102(7) -0.0102(8)
O4 0.0304(8) 0.0345(9) 0.0403(9) 0.0018(7) 0.0096(7) -0.0079(7)
S1 0.0184(2) 0.0230(2) 0.0203(2) 0.00064(17) 0.00226(17) -0.00110(17)
S2 0.0240(2) 0.0272(3) 0.0183(2) -0.00313(18) 0.00281(18) -0.00062(19)
Fe1 0.01655(13) 0.01994(14) 0.01893(13) 0.00041(10) 0.00376(9) -0.00010(10)
Fe2 0.02145(14) 0.01941(14) 0.01932(13) 0.00095(10) 0.00467(10) -0.00039(10)

loop_
_atom_type_symbol
_atom_type_description
_atom_type_scat_dispersion_real
_atom_type_scat_dispersion_imag
_atom_type_scat_source
C C 0.0033 0.0016 'International Tables Vol C Tables 4.2.6.8 and 6.1.1.4'
H H 0 0 'International Tables Vol C Tables 4.2.6.8 and 6.1.1.4'
N N 0.0061 0.0033 'International Tables Vol C Tables 4.2.6.8 and 6.1.1.4'
O O 0.0106 0.006 'International Tables Vol C Tables 4.2.6.8 and 6.1.1.4'
S S 0.1246 0.1234 'International Tables Vol C Tables 4.2.6.8 and 6.1.1.4'
Fe Fe 0.3463 0.8444 'International Tables Vol C Tables 4.2.6.8 and 6.1.1.4'

loop_
_exptl_crystal_face_index_h
_exptl_crystal_face_index_k
_exptl_crystal_face_index_l
_exptl_crystal_face_perp_dist
1 0 0 0.04
-1 0 0 0.06
-1 0 -2 0.1
0 -1 1 0.365
0 1 0 0.32
-1 0 2 0.145
-1 -1 -1 0.305
1 0 -2 0.145
1 0 2 0.105
2 3 -4 0.275
0 2 -25 0.155
-2 3 4 0.315
1 -1 1 0.31
1 -1 -1 0.335

loop_
_geom_angle_atom_site_label_1
_geom_angle_atom_site_label_2
_geom_angle_atom_site_label_3
_geom_angle
_geom_angle_site_symmetry_1
_geom_angle_site_symmetry_3
_geom_angle_publ_flag
O1 C1 Fe1 172.56(17) . . ?
O2 C2 Fe2 177.37(17) . . ?
O3 C3 Fe2 176.78(19) . . ?
O4 C4 Fe2 176.89(17) . . ?
C6 C5 S1 117.41(15) . . ?
C5 C6 C7 114.31(18) . . ?
C6 C7 S2 116.09(14) . . ?
N1 C8 C9 122.9(2) . . ?
C10 C9 C8 119.8(2) . . ?
C9 C10 C11 119.6(2) . . ?
C19 C11 C10 116.9(2) . . ?
C19 C11 C12 117.9(2) . . ?
C10 C11 C12 125.2(2) . . ?
C13 C12 C11 122.0(2) . . ?
C12 C13 C14 121.5(2) . . ?
C15 C14 C18 117.3(2) . . ?
C15 C14 C13 125.2(2) . . ?
C18 C14 C13 117.5(2) . . ?
C16 C15 C14 119.3(2) . . ?
C15 C16 C17 120.2(2) . . ?
N2 C17 C16 122.6(2) . . ?
N2 C18 C14 123.44(19) . . ?
N2 C18 C19 115.99(16) . . ?
C14 C18 C19 120.57(19) . . ?
N1 C19 C11 124.08(19) . . ?
N1 C19 C18 115.41(17) . . ?
C11 C19 C18 120.50(18) . . ?
C8 N1 C19 116.69(17) . . ?
C8 N1 Fe1 129.71(13) . . ?
C19 N1 Fe1 113.60(13) . . ?
C17 N2 C18 117.15(17) . . ?
C17 N2 Fe1 129.56(14) . . ?
C18 N2 Fe1 113.29(12) . . ?
C5 S1 Fe1 113.01(7) . . ?
C5 S1 Fe2 111.79(7) . . ?
Fe1 S1 Fe2 69.727(16) . . ?
C7 S2 Fe1 111.04(8) . . ?
C7 S2 Fe2 112.71(7) . . ?
Fe1 S2 Fe2 69.438(16) . . ?
C1 Fe1 N1 103.04(7) . . ?
C1 Fe1 N2 102.25(7) . . ?
N1 Fe1 N2 81.71(7) . . ?
C1 Fe1 S2 97.78(6) . . ?
N1 Fe1 S2 159.13(5) . . ?
N2 Fe1 S2 92.67(5) . . ?
C1 Fe1 S1 100.25(6) . . ?
N1 Fe1 S1 91.42(5) . . ?
N2 Fe1 S1 157.42(5) . . ?
S2 Fe1 S1 86.15(2) . . ?
C1 Fe1 Fe2 143.00(6) . . ?
N1 Fe1 Fe2 105.33(4) . . ?
N2 Fe1 Fe2 104.89(5) . . ?
S2 Fe1 Fe2 56.560(15) . . ?
S1 Fe1 Fe2 56.109(14) . . ?
C3 Fe2 C4 89.84(9) . . ?
C3 Fe2 C2 102.94(9) . . ?
C4 Fe2 C2 102.64(9) . . ?
C3 Fe2 S1 87.34(6) . . ?
C4 Fe2 S1 154.17(6) . . ?
C2 Fe2 S1 103.02(6) . . ?
C3 Fe2 S2 148.82(7) . . ?
C4 Fe2 S2 85.96(6) . . ?
C2 Fe2 S2 108.13(6) . . ?
S1 Fe2 S2 83.294(19) . . ?
C3 Fe2 Fe1 96.82(6) . . ?
C4 Fe2 Fe1 100.83(6) . . ?
C2 Fe2 Fe1 149.17(6) . . ?
S1 Fe2 Fe1 54.163(14) . . ?
S2 Fe2 Fe1 54.002(14) . . ?

loop_
_geom_bond_atom_site_label_1
_geom_bond_atom_site_label_2
_geom_bond_distance
_geom_bond_site_symmetry_2
_geom_bond_publ_flag
C1 O1 1.153(2) . ?
C1 Fe1 1.7506(19) . ?
C2 O2 1.143(2) . ?
C2 Fe2 1.804(2) . ?
C3 O3 1.153(2) . ?
C3 Fe2 1.765(2) . ?
C4 O4 1.147(2) . ?
C4 Fe2 1.7721(19) . ?
C5 C6 1.503(3) . ?
C5 S1 1.818(2) . ?
C6 C7 1.509(3) . ?
C7 S2 1.828(2) . ?
C8 N1 1.339(2) . ?
C8 C9 1.399(3) . ?
C9 C10 1.368(3) . ?
C10 C11 1.404(3) . ?
C11 C19 1.403(3) . ?
C11 C12 1.432(3) . ?
C12 C13 1.337(4) . ?
C13 C14 1.437(3) . ?
C14 C15 1.398(3) . ?
C14 C18 1.412(3) . ?
C15 C16 1.369(3) . ?
C16 C17 1.395(3) . ?
C17 N2 1.341(3) . ?
C18 N2 1.364(2) . ?
C18 C19 1.418(3) . ?
C19 N1 1.370(2) . ?
N1 Fe1 1.9864(15) . ?
N2 Fe1 1.9931(15) . ?
S1 Fe1 2.2023(5) . ?
S1 Fe2 2.2551(5) . ?
S2 Fe1 2.2020(5) . ?
S2 Fe2 2.2712(5) . ?
Fe1 Fe2 2.5483(4) . ?
